data_4114418
loop_
_publ_author_name
'Sukwon Hong'
'Shun Tian'
'Matthew V. Metz'
'Tobin J. Marks'

_publ_section_title
;
 C2-Symmetric Bis(oxazolinato)lanthanide Catalysts for Enantioselective
 Intramolecular Hydroamination/Cyclization
;
_journal_name_full 'Journal of the American Chemical Society'
_journal_page_first 14768
_journal_page_last 14783
_journal_paper_doi 10.1021/ja0364672
_journal_volume 125
_journal_year 2003
_chemical_formula_sum 'C29 H63 Lu N2 O2 Si4'
_chemical_formula_weight 759.14
_chemical_name_systematic
; 
 ? 
;
_space_group_IT_number 19
_symmetry_cell_setting orthorhombic
_symmetry_space_group_name_Hall 'P 2ac 2ab'
_symmetry_space_group_name_H-M 'P 21 21 21'
_atom_sites_solution_hydrogens geom
_atom_sites_solution_primary direct
_atom_sites_solution_secondary difmap
_audit_creation_method SHELXL-97
_cell_angle_alpha 90.00
_cell_angle_beta 90.00
_cell_angle_gamma 90.00
_cell_formula_units_Z 4
_cell_length_a 11.7693(9)
_cell_length_b 17.6598(14)
_cell_length_c 18.4591(15)
_cell_measurement_temperature 153(2)
_cell_volume 3836.6(5)
_computing_cell_refinement 'Bruker SMART'
_computing_data_collection 'Bruker SMART'
_computing_data_reduction 'Bruker SHELXTL'
_computing_molecular_graphics 'Bruker SHELXTL'
_computing_publication_material 'Bruker SHELXTL'
_computing_structure_refinement 'SHELXL-97 (Sheldrick, 1997)'
_computing_structure_solution 'SHELXS-97 (Sheldrick, 1990)'
_diffrn_ambient_temperature 153(2)
_diffrn_measured_fraction_theta_full 0.984
_diffrn_measured_fraction_theta_max 0.984
_diffrn_measurement_device_type 'CCD area detector'
_diffrn_measurement_method 'phi and omega scans'
_diffrn_radiation_monochromator graphite
_diffrn_radiation_source 'fine-focus sealed tube'
_diffrn_radiation_type MoK\a
_diffrn_radiation_wavelength 0.71073
_diffrn_reflns_av_R_equivalents 0.0442
_diffrn_reflns_av_sigmaI/netI 0.0427
_diffrn_reflns_limit_h_max 15
_diffrn_reflns_limit_h_min -15
_diffrn_reflns_limit_k_max 23
_diffrn_reflns_limit_k_min -23
_diffrn_reflns_limit_l_max 24
_diffrn_reflns_limit_l_min -24
_diffrn_reflns_number 34867
_diffrn_reflns_theta_full 28.31
_diffrn_reflns_theta_max 28.31
_diffrn_reflns_theta_min 1.60
_exptl_absorpt_coefficient_mu 2.723
_exptl_absorpt_correction_T_max 1.000000
_exptl_absorpt_correction_T_min 0.626615
_exptl_absorpt_correction_type integral
_exptl_crystal_colour colorless
_exptl_crystal_density_diffrn 1.314
_exptl_crystal_description plate
_exptl_crystal_F_000 1576
_exptl_crystal_size_max 0.364
_exptl_crystal_size_mid 0.240
_exptl_crystal_size_min 0.060
_refine_diff_density_max 1.955
_refine_diff_density_min -0.632
_refine_diff_density_rms 0.088
_refine_ls_abs_structure_details 'Flack H D (1983), Acta Cryst. A39, 876-881'
_refine_ls_abs_structure_Flack -0.031(7)
_refine_ls_extinction_method none
_refine_ls_goodness_of_fit_ref 0.954
_refine_ls_hydrogen_treatment mixed
_refine_ls_matrix_type full
_refine_ls_number_parameters 343
_refine_ls_number_reflns 9213
_refine_ls_number_restraints 0
_refine_ls_restrained_S_all 0.954
_refine_ls_R_factor_all 0.0428
_refine_ls_R_factor_gt 0.0286
_refine_ls_shift/su_max 0.002
_refine_ls_shift/su_mean 0.000
_refine_ls_structure_factor_coef Fsqd
_refine_ls_weighting_details 'calc w=1/[\s^2^(Fo^2^)+(0.0332P)^2^+0.0000P] where P=(Fo^2^+2Fc^2^)/3'
_refine_ls_weighting_scheme calc
_refine_ls_wR_factor_gt 0.0588
_refine_ls_wR_factor_ref 0.0624
_reflns_number_gt 7447
_reflns_number_total 9213
_reflns_threshold_expression >2sigma(I)
_cod_data_source_file ja0364672si20030602_013521.cif
_cod_data_source_block s18i
_cod_database_code 4114418

loop_
_symmetry_equiv_pos_as_xyz
'x, y, z'
'-x+1/2, -y, z+1/2'
'-x, y+1/2, -z+1/2'
'x+1/2, -y+1/2, -z'

loop_
_atom_site_label
_atom_site_type_symbol
_atom_site_fract_x
_atom_site_fract_y
_atom_site_fract_z
_atom_site_U_iso_or_equiv
_atom_site_adp_type
_atom_site_occupancy
_atom_site_symmetry_multiplicity
_atom_site_calc_flag
_atom_site_refinement_flags
Lu1 Lu 0.115955(10) 0.315610(7) 0.252180(10) 0.02496(4) Uani 1 1 d .
Si1 Si -0.11250(12) 0.38717(8) 0.34344(7) 0.0488(3) Uani 1 1 d .
Si2 Si -0.06577(12) 0.21699(7) 0.38429(7) 0.0338(3) Uani 1 1 d .
Si3 Si 0.30431(12) 0.46597(8) 0.32582(7) 0.0426(3) Uani 1 1 d .
Si4 Si 0.34039(11) 0.41677(8) 0.16264(7) 0.0411(3) Uani 1 1 d .
C1 C -0.0102(4) 0.3087(3) 0.3515(2) 0.0354(10) Uani 1 1 d .
H1A H 0.0387 0.3255 0.3927 0.042 Uiso 1 1 calc R
C2 C -0.2481(4) 0.3570(4) 0.2969(3) 0.098(3) Uani 1 1 d .
H2A H -0.2844 0.3166 0.3250 0.147 Uiso 1 1 calc R
H2B H -0.2305 0.3384 0.2482 0.147 Uiso 1 1 calc R
H2C H -0.2998 0.4004 0.2934 0.147 Uiso 1 1 calc R
C3 C -0.1508(7) 0.4318(3) 0.4315(3) 0.100(3) Uani 1 1 d .
H3A H -0.0817 0.4495 0.4558 0.150 Uiso 1 1 calc R
H3B H -0.1893 0.3945 0.4623 0.150 Uiso 1 1 calc R
H3C H -0.2016 0.4748 0.4229 0.150 Uiso 1 1 calc R
C4 C -0.0528(5) 0.4653(3) 0.2855(3) 0.0665(16) Uani 1 1 d .
H4A H 0.0166 0.4851 0.3079 0.100 Uiso 1 1 calc R
H4B H -0.1089 0.5060 0.2811 0.100 Uiso 1 1 calc R
H4C H -0.0350 0.4453 0.2372 0.100 Uiso 1 1 calc R
C5 C -0.0614(4) 0.1453(2) 0.3102(2) 0.0471(12) Uani 1 1 d .
H5A H -0.1064 0.1634 0.2690 0.071 Uiso 1 1 calc R
H5B H -0.0930 0.0974 0.3277 0.071 Uiso 1 1 calc R
H5C H 0.0174 0.1375 0.2949 0.071 Uiso 1 1 calc R
C6 C 0.0203(4) 0.1797(3) 0.4634(2) 0.0520(12) Uani 1 1 d .
H6A H 0.1009 0.1784 0.4502 0.078 Uiso 1 1 calc R
H6B H -0.0053 0.1284 0.4755 0.078 Uiso 1 1 calc R
H6C H 0.0097 0.2129 0.5054 0.078 Uiso 1 1 calc R
C7 C -0.2171(4) 0.2164(3) 0.4166(3) 0.0536(13) Uani 1 1 d .
H7A H -0.2668 0.2350 0.3779 0.080 Uiso 1 1 calc R
H7B H -0.2243 0.2493 0.4591 0.080 Uiso 1 1 calc R
H7C H -0.2391 0.1646 0.4296 0.080 Uiso 1 1 calc R
C8 C 0.2487(4) 0.4152(2) 0.2448(3) 0.0458(10) Uani 1 1 d .
H8A H 0.1942 0.4553 0.2288 0.055 Uiso 1 1 calc R
C9 C 0.4503(6) 0.4380(3) 0.3559(3) 0.0737(18) Uani 1 1 d .
H9A H 0.5034 0.4435 0.3153 0.111 Uiso 1 1 calc R
H9B H 0.4495 0.3851 0.3720 0.111 Uiso 1 1 calc R
H9C H 0.4743 0.4706 0.3960 0.111 Uiso 1 1 calc R
C10 C 0.3089(4) 0.5707(2) 0.3117(3) 0.0511(12) Uani 1 1 d .
H10A H 0.2336 0.5887 0.2970 0.077 Uiso 1 1 calc R
H10B H 0.3643 0.5828 0.2738 0.077 Uiso 1 1 calc R
H10C H 0.3312 0.5956 0.3570 0.077 Uiso 1 1 calc R
C11 C 0.2166(5) 0.4515(4) 0.4091(3) 0.081(2) Uani 1 1 d .
H11A H 0.1375 0.4650 0.3989 0.122 Uiso 1 1 calc R
H11B H 0.2457 0.4836 0.4482 0.122 Uiso 1 1 calc R
H11C H 0.2207 0.3983 0.4239 0.122 Uiso 1 1 calc R
C12 C 0.3076(4) 0.3405(3) 0.0953(2) 0.0484(12) Uani 1 1 d .
H12A H 0.3166 0.2909 0.1183 0.073 Uiso 1 1 calc R
H12B H 0.3598 0.3446 0.0541 0.073 Uiso 1 1 calc R
H12C H 0.2292 0.3463 0.0782 0.073 Uiso 1 1 calc R
C13 C 0.3203(5) 0.5093(3) 0.1131(3) 0.0676(17) Uani 1 1 d .
H13A H 0.3364 0.5514 0.1461 0.101 Uiso 1 1 calc R
H13B H 0.2417 0.5130 0.0959 0.101 Uiso 1 1 calc R
H13C H 0.3723 0.5114 0.0717 0.101 Uiso 1 1 calc R
C14 C 0.4953(4) 0.4068(5) 0.1791(4) 0.093(2) Uani 1 1 d .
H14A H 0.5100 0.3593 0.2049 0.139 Uiso 1 1 calc R
H14B H 0.5221 0.4495 0.2084 0.139 Uiso 1 1 calc R
H14C H 0.5356 0.4064 0.1326 0.139 Uiso 1 1 calc R
N1A N 0.0082(3) 0.28532(19) 0.15513(19) 0.0302(9) Uani 1 1 d .
N11A N 0.2194(3) 0.21287(19) 0.22205(17) 0.0317(8) Uani 1 1 d .
O4A O -0.0853(3) 0.19587(18) 0.09028(16) 0.0475(8) Uani 1 1 d .
O8A O 0.2696(4) 0.1101(2) 0.1578(2) 0.0576(12) Uani 1 1 d .
C2A C -0.0940(3) 0.3234(2) 0.1225(2) 0.0365(9) Uani 1 1 d .
H2AA H -0.1345 0.3529 0.1608 0.044 Uiso 1 1 calc R
C3A C -0.1665(4) 0.2546(3) 0.1011(3) 0.0499(12) Uani 1 1 d .
H3AA H -0.2204 0.2411 0.1402 0.060 Uiso 1 1 calc R
H3AB H -0.2097 0.2646 0.0561 0.060 Uiso 1 1 calc R
C5A C 0.0077(4) 0.2150(2) 0.1285(2) 0.0414(11) Uani 1 1 d .
C6A C 0.0913(4) 0.1594(2) 0.1314(2) 0.0451(12) Uani 1 1 d .
H6AA H 0.0793 0.1147 0.1038 0.054 Uiso 1 1 calc R
C7A C 0.1900(4) 0.1641(2) 0.1711(2) 0.0405(10) Uani 1 1 d .
C9A C 0.3711(5) 0.1308(3) 0.1956(3) 0.0610(15) Uani 1 1 d .
H9AA H 0.4298 0.1488 0.1613 0.073 Uiso 1 1 calc R
H9AB H 0.4017 0.0871 0.2229 0.073 Uiso 1 1 calc R
C10A C 0.3358(3) 0.1945(2) 0.2475(3) 0.0400(8) Uani 1 1 d .
H10D H 0.3858 0.2393 0.2386 0.048 Uiso 1 1 calc R
C12A C -0.0639(4) 0.3770(3) 0.0586(2) 0.0433(11) Uani 1 1 d .
C13A C -0.0045(4) 0.3343(3) -0.0030(2) 0.0544(14) Uani 1 1 d .
H13D H 0.0663 0.3120 0.0150 0.082 Uiso 1 1 calc R
H13E H 0.0126 0.3696 -0.0425 0.082 Uiso 1 1 calc R
H13F H -0.0545 0.2940 -0.0209 0.082 Uiso 1 1 calc R
C14A C -0.1756(5) 0.4120(3) 0.0305(3) 0.0696(17) Uani 1 1 d .
H14D H -0.1589 0.4461 -0.0101 0.104 Uiso 1 1 calc R
H14E H -0.2122 0.4406 0.0695 0.104 Uiso 1 1 calc R
H14F H -0.2265 0.3717 0.0140 0.104 Uiso 1 1 calc R
C15A C 0.0122(4) 0.4409(2) 0.0846(3) 0.0471(12) Uani 1 1 d .
H15A H 0.0840 0.4199 0.1025 0.071 Uiso 1 1 calc R
H15B H -0.0258 0.4685 0.1238 0.071 Uiso 1 1 calc R
H15C H 0.0275 0.4756 0.0443 0.071 Uiso 1 1 calc R
C16A C 0.3413(4) 0.1745(3) 0.3281(2) 0.0435(11) Uani 1 1 d .
C17A C 0.2786(5) 0.1009(3) 0.3457(3) 0.0503(15) Uani 1 1 d .
H17A H 0.3133 0.0590 0.3189 0.075 Uiso 1 1 calc R
H17B H 0.1986 0.1058 0.3316 0.075 Uiso 1 1 calc R
H17C H 0.2835 0.0909 0.3978 0.075 Uiso 1 1 calc R
C18A C 0.4672(4) 0.1689(4) 0.3493(3) 0.079(2) Uani 1 1 d .
H18A H 0.5030 0.1275 0.3224 0.118 Uiso 1 1 calc R
H18B H 0.4733 0.1590 0.4014 0.118 Uiso 1 1 calc R
H18C H 0.5056 0.2166 0.3378 0.118 Uiso 1 1 calc R
C19A C 0.2879(4) 0.2390(3) 0.3711(3) 0.0486(12) Uani 1 1 d .
H19A H 0.3284 0.2863 0.3606 0.073 Uiso 1 1 calc R
H19B H 0.2932 0.2279 0.4230 0.073 Uiso 1 1 calc R
H19C H 0.2079 0.2444 0.3573 0.073 Uiso 1 1 calc R

loop_
_atom_site_aniso_label
_atom_site_aniso_U_11
_atom_site_aniso_U_22
_atom_site_aniso_U_33
_atom_site_aniso_U_23
_atom_site_aniso_U_13
_atom_site_aniso_U_12
Lu1 0.02748(7) 0.02583(6) 0.02158(7) -0.00001(10) -0.00145(10) -0.00005(6)
Si1 0.0555(8) 0.0548(7) 0.0361(7) 0.0121(6) 0.0157(7) 0.0261(7)
Si2 0.0357(7) 0.0367(7) 0.0290(6) -0.0019(5) 0.0027(5) -0.0034(6)
Si3 0.0534(8) 0.0443(8) 0.0302(6) -0.0014(6) -0.0055(6) -0.0160(6)
Si4 0.0380(7) 0.0557(8) 0.0296(6) 0.0016(6) 0.0007(5) -0.0136(6)
C1 0.035(2) 0.034(2) 0.037(2) -0.002(2) 0.0025(18) 0.005(2)
C2 0.043(3) 0.167(7) 0.084(5) 0.071(5) 0.001(3) 0.019(4)
C3 0.178(8) 0.050(3) 0.071(4) 0.003(3) 0.064(5) 0.041(4)
C4 0.102(5) 0.046(3) 0.051(3) 0.013(2) 0.008(3) 0.014(3)
C5 0.055(3) 0.043(3) 0.043(3) -0.004(2) 0.007(2) -0.009(2)
C6 0.060(3) 0.057(3) 0.040(3) 0.007(2) 0.002(2) -0.004(3)
C7 0.042(3) 0.060(3) 0.059(3) -0.002(3) 0.016(2) -0.005(2)
C8 0.054(2) 0.049(2) 0.035(2) -0.006(3) 0.002(3) -0.0200(18)
C9 0.093(5) 0.063(4) 0.066(4) -0.001(3) -0.031(4) 0.017(3)
C10 0.060(3) 0.043(3) 0.050(3) -0.010(2) -0.009(2) 0.007(2)
C11 0.098(5) 0.107(5) 0.038(3) -0.021(3) 0.004(3) -0.055(4)
C12 0.055(3) 0.051(3) 0.039(3) -0.007(2) 0.019(2) -0.001(2)
C13 0.099(5) 0.060(3) 0.044(3) -0.001(2) -0.002(3) -0.026(3)
C14 0.049(4) 0.156(7) 0.073(5) -0.007(5) -0.004(3) -0.011(4)
N1A 0.035(2) 0.0301(19) 0.0254(18) 0.0001(14) -0.0031(14) -0.0034(16)
N11A 0.0319(18) 0.0345(17) 0.0287(17) -0.0004(14) 0.0037(13) 0.0047(14)
O4A 0.060(2) 0.0448(19) 0.0379(18) -0.0024(15) -0.0155(15) -0.0120(17)
O8A 0.079(3) 0.053(2) 0.042(2) -0.0108(18) -0.001(2) 0.032(2)
C2A 0.036(2) 0.045(2) 0.0287(19) -0.0019(18) -0.0106(17) -0.001(2)
C3A 0.040(3) 0.068(3) 0.042(3) -0.003(2) -0.010(2) -0.011(3)
C5A 0.061(3) 0.038(2) 0.025(2) 0.0048(18) -0.003(2) -0.009(2)
C6A 0.072(3) 0.031(2) 0.032(2) -0.0069(17) -0.003(2) 0.003(2)
C7A 0.052(3) 0.038(2) 0.031(2) 0.0025(18) 0.003(2) 0.010(2)
C9A 0.067(4) 0.081(4) 0.035(3) -0.004(2) 0.002(3) 0.032(3)
C10A 0.0357(17) 0.049(2) 0.0355(19) 0.001(3) 0.004(3) 0.0142(16)
C12A 0.051(3) 0.048(3) 0.031(2) 0.010(2) -0.019(2) -0.006(2)
C13A 0.074(4) 0.064(3) 0.026(2) -0.001(2) -0.010(2) -0.019(3)
C14A 0.072(4) 0.070(4) 0.066(4) 0.007(3) -0.031(3) 0.016(3)
C15A 0.065(3) 0.044(3) 0.033(2) 0.006(2) -0.009(2) -0.006(2)
C16A 0.038(2) 0.060(3) 0.032(2) 0.002(2) -0.0019(19) 0.018(2)
C17A 0.071(4) 0.038(3) 0.041(3) 0.006(2) -0.005(3) 0.015(3)
C18A 0.045(3) 0.136(6) 0.055(3) 0.004(4) -0.008(3) 0.035(4)
C19A 0.052(3) 0.056(3) 0.038(3) -0.013(2) -0.003(2) 0.000(2)

loop_
_atom_type_symbol
_atom_type_description
_atom_type_scat_dispersion_real
_atom_type_scat_dispersion_imag
_atom_type_scat_source
C C 0.0033 0.0016 'International Tables Vol C Tables 4.2.6.8 and 6.1.1.4'
H H 0.0000 0.0000 'International Tables Vol C Tables 4.2.6.8 and 6.1.1.4'
N N 0.0061 0.0033 'International Tables Vol C Tables 4.2.6.8 and 6.1.1.4'
O O 0.0106 0.0060 'International Tables Vol C Tables 4.2.6.8 and 6.1.1.4'
Si Si 0.0817 0.0704 'International Tables Vol C Tables 4.2.6.8 and 6.1.1.4'
Lu Lu -0.4720 5.8584 'International Tables Vol C Tables 4.2.6.8 and 6.1.1.4'

loop_
_geom_angle_atom_site_label_1
_geom_angle_atom_site_label_2
_geom_angle_atom_site_label_3
_geom_angle
N11A Lu1 N1A 85.24(12)
N11A Lu1 C8 103.18(14)
N1A Lu1 C8 120.20(16)
N11A Lu1 C1 119.30(13)
N1A Lu1 C1 104.48(12)
C8 Lu1 C1 120.03(16)
C1 Si1 C3 114.0(3)
C1 Si1 C4 110.7(2)
C3 Si1 C4 106.1(3)
C1 Si1 C2 112.1(3)
C3 Si1 C2 108.2(3)
C4 Si1 C2 105.3(3)
C1 Si2 C5 110.1(2)
C1 Si2 C7 116.4(2)
C5 Si2 C7 104.8(2)
C1 Si2 C6 111.6(2)
C5 Si2 C6 108.4(2)
C7 Si2 C6 105.1(2)
C8 Si3 C10 112.0(2)
C8 Si3 C11 113.6(2)
C10 Si3 C11 105.4(3)
C8 Si3 C9 115.7(2)
C10 Si3 C9 106.0(2)
C11 Si3 C9 103.1(3)
C14 Si4 C8 115.8(3)
C14 Si4 C12 104.1(3)
C8 Si4 C12 114.23(19)
C14 Si4 C13 106.5(3)
C8 Si4 C13 109.6(2)
C12 Si4 C13 106.0(2)
Si1 C1 Si2 117.0(2)
Si1 C1 Lu1 108.0(2)
Si2 C1 Lu1 121.5(2)
Si4 C8 Si3 116.3(2)
Si4 C8 Lu1 116.3(2)
Si3 C8 Lu1 123.1(3)
C5A N1A C2A 105.4(3)
C5A N1A Lu1 120.9(3)
C2A N1A Lu1 131.4(3)
C7A N11A C10A 109.0(3)
C7A N11A Lu1 124.0(3)
C10A N11A Lu1 126.6(2)
C5A O4A C3A 106.9(3)
C7A O8A C9A 107.9(4)
N1A C2A C3A 101.1(3)
N1A C2A C12A 113.3(3)
C3A C2A C12A 114.4(3)
O4A C3A C2A 103.9(4)
N1A C5A O4A 115.4(4)
N1A C5A C6A 129.7(4)
O4A C5A C6A 114.8(4)
C7A C6A C5A 125.1(4)
N11A C7A O8A 114.0(4)
N11A C7A C6A 129.7(4)
O8A C7A C6A 116.3(4)
O8A C9A C10A 105.4(4)
N11A C10A C16A 113.4(3)
N11A C10A C9A 102.2(4)
C16A C10A C9A 115.2(4)
C15A C12A C13A 109.3(4)
C15A C12A C14A 108.1(4)
C13A C12A C14A 109.7(4)
C15A C12A C2A 110.3(3)
C13A C12A C2A 111.6(4)
C14A C12A C2A 107.8(4)
C19A C16A C10A 108.4(4)
C19A C16A C17A 109.0(4)
C10A C16A C17A 112.5(4)
C19A C16A C18A 108.2(4)
C10A C16A C18A 107.7(4)
C17A C16A C18A 110.9(4)

loop_
_geom_bond_atom_site_label_1
_geom_bond_atom_site_label_2
_geom_bond_distance
Lu1 N11A 2.255(3)
Lu1 N1A 2.259(3)
Lu1 C8 2.356(4)
Lu1 C1 2.362(4)
Si1 C1 1.842(4)
Si1 C3 1.863(5)
Si1 C4 1.882(5)
Si1 C2 1.889(6)
Si2 C1 1.849(5)
Si2 C5 1.864(4)
Si2 C7 1.878(5)
Si2 C6 1.895(5)
Si3 C8 1.863(5)
Si3 C10 1.869(5)
Si3 C11 1.869(5)
Si3 C9 1.871(6)
Si4 C14 1.856(5)
Si4 C8 1.861(5)
Si4 C12 1.873(5)
Si4 C13 1.886(5)
N1A C5A 1.336(5)
N1A C2A 1.504(5)
N11A C7A 1.321(5)
N11A C10A 1.484(5)
O4A C5A 1.345(5)
O4A C3A 1.424(6)
O8A C7A 1.359(5)
O8A C9A 1.432(6)
C2A C3A 1.537(6)
C2A C12A 1.552(6)
C5A C6A 1.390(6)
C6A C7A 1.377(6)
C9A C10A 1.535(6)
C10A C16A 1.529(6)
C12A C15A 1.519(6)
C12A C13A 1.533(6)
C12A C14A 1.543(7)
C16A C19A 1.525(6)
C16A C17A 1.529(7)
C16A C18A 1.536(6)
